data_7701994
loop_
_publ_author_name
'Niu, Jingyang'
'Liang, Zhijie'
'Qiao, Yuanyuan'
'Li, Miaomiao'
'Ma, Pengtao'
'Wang, Jingping'

_publ_section_title
;
 Two synthetic routes generate two isopolyoxoniobates based on {Nb16} and
 {Nb20}
;
_journal_name_full 'Dalton Transactions'
_journal_paper_doi 10.1039/C9DT04147H
_journal_year 2019
_chemical_formula_moiety '0.5(C120 H126 Cu12 K6 N24 Nb32 O110), 40(H2O)'
_chemical_formula_sum 'C60 H143 Cu6 K3 N12 Nb16 O95'
_chemical_formula_weight 4537.96
_space_group_crystal_system monoclinic
_space_group_IT_number 15
_space_group_name_Hall '-C 2yc'
_space_group_name_H-M_alt 'C 1 2/c 1'
_atom_sites_solution_hydrogens geom
_atom_sites_solution_primary dual
_audit_creation_date 2019-11-16
_audit_creation_method
;
Olex2 1.2
(compiled 2018.05.29 svn.r3508 for OlexSys, GUI svn.r5506)
;
_audit_update_record
;
2019-11-18 deposited with the CCDC.	2019-11-19 downloaded from the CCDC.
;
_cell_angle_alpha 90
_cell_angle_beta 118.3019(11)
_cell_angle_gamma 90
_cell_formula_units_Z 4
_cell_length_a 24.7006(16)
_cell_length_b 24.1052(17)
_cell_length_c 24.8467(16)
_cell_measurement_reflns_used 3730
_cell_measurement_temperature 296(2)
_cell_measurement_theta_max 23.95
_cell_measurement_theta_min 2.36
_cell_volume 13025.6(15)
_computing_cell_refinement 'SAINT v8.37A (Bruker, 2015)'
_computing_data_reduction 'SAINT v8.37A (Bruker, 2015)'
_computing_molecular_graphics 'Olex2 (Dolomanov et al., 2009)'
_computing_publication_material 'Olex2 (Dolomanov et al., 2009)'
_computing_structure_refinement 'ShelXL (Sheldrick, 2015)'
_computing_structure_solution 'ShelXT (Sheldrick, 2015)'
_diffrn_ambient_temperature 296.15
_diffrn_measured_fraction_theta_full 0.999
_diffrn_measured_fraction_theta_max 0.999
_diffrn_measurement_device_type 'Bruker D8 VENTURE PHOTON II'
_diffrn_measurement_method '\f and \w scans'
_diffrn_radiation_monochromator 'Helios multilayer optic'
_diffrn_radiation_type MoK\a
_diffrn_radiation_wavelength 0.71073
_diffrn_reflns_av_R_equivalents 0.0697
_diffrn_reflns_av_unetI/netI 0.0834
_diffrn_reflns_Laue_measured_fraction_full 0.999
_diffrn_reflns_Laue_measured_fraction_max 0.999
_diffrn_reflns_limit_h_max 29
_diffrn_reflns_limit_h_min -28
_diffrn_reflns_limit_k_max 28
_diffrn_reflns_limit_k_min -28
_diffrn_reflns_limit_l_max 15
_diffrn_reflns_limit_l_min -29
_diffrn_reflns_number 33863
_diffrn_reflns_point_group_measured_fraction_full 0.999
_diffrn_reflns_point_group_measured_fraction_max 0.999
_diffrn_reflns_theta_full 25.100
_diffrn_reflns_theta_max 25.100
_diffrn_reflns_theta_min 1.261
_diffrn_source_type Microfocus
_diffrn_standards_number 0
_exptl_absorpt_coefficient_mu 2.518
_exptl_absorpt_correction_T_max 0.7457
_exptl_absorpt_correction_T_min 0.5810
_exptl_absorpt_correction_type multi-scan
_exptl_crystal_colour blue
_exptl_crystal_colour_primary violet
_exptl_crystal_density_diffrn 2.314
_exptl_crystal_description block
_exptl_crystal_F_000 8936
_exptl_crystal_size_max 0.29
_exptl_crystal_size_mid 0.2
_exptl_crystal_size_min 0.18
_refine_diff_density_max 1.665
_refine_diff_density_min -0.781
_refine_diff_density_rms 0.205
_refine_ls_extinction_method none
_refine_ls_goodness_of_fit_ref 1.038
_refine_ls_hydrogen_treatment constr
_refine_ls_matrix_type full
_refine_ls_number_parameters 703
_refine_ls_number_reflns 11621
_refine_ls_number_restraints 12
_refine_ls_restrained_S_all 1.039
_refine_ls_R_factor_all 0.0900
_refine_ls_R_factor_gt 0.0542
_refine_ls_shift/su_max 0.001
_refine_ls_shift/su_mean 0.000
_refine_ls_structure_factor_coef Fsqd
_refine_ls_weighting_details 'w=1/[\s^2^(Fo^2^)+(0.0898P)^2^+42.8065P] where P=(Fo^2^+2Fc^2^)/3'
_refine_ls_weighting_scheme calc
_refine_ls_wR_factor_gt 0.1487
_refine_ls_wR_factor_ref 0.1755
_reflns_Friedel_coverage 0.000
_reflns_number_gt 7685
_reflns_number_total 11621
_reflns_threshold_expression 'I > 2\s(I)'
_cod_data_source_file c9dt04147h2.cif
_cod_data_source_block 1
_cod_database_code 7701994
_shelx_shelxl_version_number 2018/3
_shelx_space_group_comment
;
The symmetry employed for this shelxl refinement is uniquely defined
by the following loop, which should always be used as a source of
symmetry information in preference to the above space-group names.
They are only intended as comments.
;
_shelx_estimated_absorpt_t_max 0.660
_shelx_estimated_absorpt_t_min 0.529
_diffrn_source_source 'Incoatc Ius 3.0 '
_olex2_refinement_description
;
1. Fixed Uiso
 At 1.2 times of:
  All C(H) groups
2. Uiso/Uaniso restraints and constraints
Uanis(C3) \\sim Ueq, Uanis(C4) \\sim Ueq: with sigma of 0.01 and sigma for
terminal atoms of 0.02
3. Others
 Fixed Sof: K2(0.5) O11W(0.5)
4.a Aromatic/amide H refined with riding coordinates:
 C1(H1), C2(H2), C3(H3), C4(H4), C7(H7), C8(H8), C9(H9), C10(H10), C11(H11),
 C12(H12), C13(H13), C14(H14), C17(H17), C18(H18), C19(H19), C20(H20), C21(H21),
  C22(H22), C23(H23), C24(H24), C27(H27), C28(H28), C29(H29), C30(H30)
;
_smtbx_masks_special_details
;
A solvent mask was calculated and 1042.0 electrons were found in a volume of 2147.9\%A^3 in void. This is consistent with the presence of 26[H2O] per formula unit which account for 1040.0 electrons.
;
_olex2_submission_special_instructions 'No special instructions were received'

loop_
_space_group_symop_operation_xyz
'x, y, z'
'-x, y, -z+1/2'
'x+1/2, y+1/2, z'
'-x+1/2, y+1/2, -z+1/2'
'-x, -y, -z'
'x, -y, z-1/2'
'-x+1/2, -y+1/2, -z'
'x+1/2, -y+1/2, z-1/2'

loop_
_atom_site_label
_atom_site_type_symbol
_atom_site_fract_x
_atom_site_fract_y
_atom_site_fract_z
_atom_site_U_iso_or_equiv
_atom_site_adp_type
_atom_site_occupancy
_atom_site_site_symmetry_order
_atom_site_calc_flag
_atom_site_refinement_flags_posn
_atom_site_refinement_flags_adp
_atom_site_refinement_flags_occupancy
Nb1 Nb 0.39340(4) 0.63111(3) 0.15151(4) 0.0224(2) Uani 1 1 d . . .
Nb2 Nb 0.56869(4) 0.77851(3) 0.30855(4) 0.0221(2) Uani 1 1 d . . .
Nb3 Nb 0.53718(4) 0.69763(3) 0.19089(4) 0.0210(2) Uani 1 1 d . . .
Nb4 Nb 0.25958(4) 0.61236(4) 0.02746(4) 0.0268(2) Uani 1 1 d . . .
Nb5 Nb 0.67809(4) 0.61837(4) 0.25855(4) 0.0284(2) Uani 1 1 d . . .
Nb6 Nb 0.72631(4) 0.71188(4) 0.37375(4) 0.0249(2) Uani 1 1 d . . .
Nb7 Nb 0.31149(5) 0.51964(4) 0.14313(4) 0.0314(2) Uani 1 1 d . . .
Nb8 Nb 0.81121(4) 0.59982(4) 0.38508(5) 0.0344(3) Uani 1 1 d . . .
Cu1 Cu 0.69916(6) 0.86036(5) 0.35696(5) 0.0286(3) Uani 1 1 d . . .
Cu2 Cu 0.66564(5) 0.76658(5) 0.23729(5) 0.0259(3) Uani 1 1 d . . .
Cu3 Cu 0.63360(6) 0.67715(6) 0.11944(6) 0.0340(3) Uani 1 1 d . . .
O1 O 0.3278(4) 0.4482(3) 0.1486(3) 0.0429(19) Uani 1 1 d . . .
O2 O 0.500000 0.7153(3) 0.250000 0.0196(19) Uani 1 2 d S T P
O3 O 0.8864(4) 0.5883(3) 0.3990(4) 0.053(2) Uani 1 1 d . . .
O4 O 0.5681(3) 0.6953(3) 0.1382(3) 0.0347(17) Uani 1 1 d . . .
O5 O 0.6559(3) 0.6198(3) 0.1784(3) 0.0374(18) Uani 1 1 d . . .
O6 O 0.6227(3) 0.8334(3) 0.3509(3) 0.0300(16) Uani 1 1 d . . .
O7 O 0.7343(3) 0.7862(3) 0.3754(3) 0.0356(18) Uani 1 1 d . . .
O8 O 0.7450(3) 0.6932(3) 0.4565(3) 0.0257(15) Uani 1 1 d . . .
O9 O 0.2277(3) 0.5255(3) 0.1268(3) 0.0399(19) Uani 1 1 d . . .
O10 O 0.8044(3) 0.6832(3) 0.3872(3) 0.0328(17) Uani 1 1 d . . .
O11 O 0.7644(3) 0.6074(3) 0.2942(3) 0.0358(18) Uani 1 1 d . . .
O12 O 0.2869(3) 0.5364(3) 0.0578(3) 0.0329(17) Uani 1 1 d . . .
O13 O 0.1844(3) 0.6008(3) 0.0332(3) 0.0366(18) Uani 1 1 d . . .
O14 O 0.500000 0.8233(3) 0.250000 0.026(2) Uani 1 2 d S T P
O15 O 0.3949(3) 0.5543(3) 0.1625(3) 0.0286(16) Uani 1 1 d . . .
O16 O 0.3516(3) 0.6291(3) 0.0658(3) 0.0274(15) Uani 1 1 d . . .
O17 O 0.6611(3) 0.5442(3) 0.2703(3) 0.0350(17) Uani 1 1 d . . .
O18 O 0.4719(3) 0.6402(3) 0.1599(3) 0.0268(15) Uani 1 1 d . . .
O19 O 0.5914(3) 0.6425(2) 0.2539(3) 0.0244(15) Uani 1 1 d . . .
O20 O 0.2351(3) 0.6082(3) -0.0515(3) 0.0342(17) Uani 1 1 d . . .
O21 O 0.6321(3) 0.7133(2) 0.3519(3) 0.0226(14) Uani 1 1 d . . .
O22 O 0.5895(3) 0.7611(3) 0.2400(3) 0.0239(15) Uani 1 1 d . . .
O23 O 0.5294(3) 0.7556(3) 0.3552(3) 0.0246(15) Uani 1 1 d . . .
O24 O 0.6951(3) 0.7003(3) 0.2825(3) 0.0255(15) Uani 1 1 d . . .
O25 O 0.7002(3) 0.6218(2) 0.3605(3) 0.0244(15) Uani 1 1 d . . .
N1 N 0.6583(5) 0.9284(4) 0.3047(4) 0.041(2) Uani 1 1 d . . .
N2 N 0.7685(5) 0.8874(4) 0.3435(5) 0.046(3) Uani 1 1 d . . .
N3 N 0.6426(4) 0.8354(3) 0.1892(4) 0.0292(19) Uani 1 1 d . . .
N4 N 0.7412(4) 0.7773(4) 0.2312(4) 0.033(2) Uani 1 1 d . . .
N5 N 0.6253(4) 0.7452(4) 0.0708(4) 0.041(2) Uani 1 1 d . . .
N6 N 0.7141(5) 0.6736(4) 0.1185(5) 0.050(3) Uani 1 1 d . . .
C1 C 0.6025(7) 0.9464(6) 0.2866(6) 0.064(4) Uani 1 1 d . . .
H1 H 0.577432 0.926745 0.298322 0.077 Uiso 1 1 calc R . .
C2 C 0.5789(9) 0.9929(7) 0.2510(8) 0.089(6) Uani 1 1 d . . .
H2 H 0.538318 1.003245 0.238080 0.107 Uiso 1 1 calc R . .
C3 C 0.6134(8) 1.0227(7) 0.2352(7) 0.081(5) Uani 1 1 d . U .
H3 H 0.597739 1.054510 0.211593 0.098 Uiso 1 1 calc R . .
C4 C 0.6756(8) 1.0059(6) 0.2545(7) 0.077(4) Uani 1 1 d . U .
H4 H 0.701268 1.026538 0.244332 0.092 Uiso 1 1 calc R . .
C5 C 0.6962(8) 0.9577(5) 0.2891(5) 0.057(4) Uani 1 1 d . . .
C6 C 0.7564(7) 0.9335(5) 0.3099(6) 0.053(4) Uani 1 1 d . . .
C7 C 0.7978(9) 0.9555(7) 0.2964(8) 0.084(5) Uani 1 1 d . . .
H7 H 0.789050 0.987827 0.273386 0.101 Uiso 1 1 calc R . .
C8 C 0.8554(10) 0.9289(8) 0.3177(9) 0.105(7) Uani 1 1 d . . .
H8 H 0.884717 0.942873 0.307865 0.126 Uiso 1 1 calc R . .
C9 C 0.8676(8) 0.8809(7) 0.3539(8) 0.080(5) Uani 1 1 d . . .
H9 H 0.905350 0.862985 0.369637 0.097 Uiso 1 1 calc R . .
C10 C 0.8220(6) 0.8619(6) 0.3649(6) 0.057(4) Uani 1 1 d . . .
H10 H 0.828650 0.829918 0.388238 0.069 Uiso 1 1 calc R . .
C11 C 0.5879(5) 0.8621(4) 0.1678(5) 0.038(3) Uani 1 1 d . . .
H11 H 0.558048 0.847846 0.176683 0.046 Uiso 1 1 calc R . .
C12 C 0.5756(6) 0.9094(5) 0.1335(6) 0.048(3) Uani 1 1 d . . .
H12 H 0.537123 0.926066 0.117693 0.058 Uiso 1 1 calc R . .
C13 C 0.6208(6) 0.9321(5) 0.1227(6) 0.055(4) Uani 1 1 d . . .
H13 H 0.613379 0.964652 0.100166 0.066 Uiso 1 1 calc R . .
C14 C 0.6765(5) 0.9062(5) 0.1454(5) 0.042(3) Uani 1 1 d . . .
H14 H 0.707739 0.921585 0.139363 0.050 Uiso 1 1 calc R . .
C15 C 0.6865(5) 0.8562(4) 0.1780(5) 0.036(3) Uani 1 1 d . . .
C16 C 0.7434(5) 0.8243(5) 0.2029(5) 0.037(3) Uani 1 1 d . . .
C17 C 0.7948(6) 0.8378(5) 0.1975(6) 0.054(3) Uani 1 1 d . . .
H17 H 0.795559 0.870400 0.177866 0.064 Uiso 1 1 calc R . .
C18 C 0.8454(6) 0.8028(6) 0.2214(7) 0.067(4) Uani 1 1 d . . .
H18 H 0.880138 0.811203 0.217496 0.080 Uiso 1 1 calc R . .
C19 C 0.8431(6) 0.7564(6) 0.2505(6) 0.058(4) Uani 1 1 d . . .
H19 H 0.876474 0.732347 0.267224 0.070 Uiso 1 1 calc R . .
C20 C 0.7913(5) 0.7451(5) 0.2551(5) 0.045(3) Uani 1 1 d . . .
H20 H 0.790808 0.713268 0.276097 0.054 Uiso 1 1 calc R . .
C21 C 0.5760(6) 0.7779(5) 0.0466(5) 0.045(3) Uani 1 1 d . . .
H21 H 0.542198 0.768844 0.051883 0.054 Uiso 1 1 calc R . .
C22 C 0.5735(7) 0.8244(6) 0.0141(6) 0.063(4) Uani 1 1 d . . .
H22 H 0.538924 0.847129 -0.001670 0.075 Uiso 1 1 calc R . .
C23 C 0.6216(8) 0.8369(6) 0.0052(7) 0.072(4) Uani 1 1 d . . .
H23 H 0.620728 0.868130 -0.017245 0.086 Uiso 1 1 calc R . .
C24 C 0.6729(7) 0.8022(5) 0.0302(6) 0.058(4) Uani 1 1 d . . .
H24 H 0.707194 0.809839 0.025223 0.070 Uiso 1 1 calc R . .
C25 C 0.6714(6) 0.7592(5) 0.0606(5) 0.046(3) Uani 1 1 d . . .
C26 C 0.7241(6) 0.7174(6) 0.0892(6) 0.056(4) Uani 1 1 d . . .
C27 C 0.7800(6) 0.7225(6) 0.0885(6) 0.065(4) Uani 1 1 d . . .
H27 H 0.787853 0.753421 0.070910 0.077 Uiso 1 1 calc R . .
C28 C 0.8241(7) 0.6808(7) 0.1146(7) 0.077(5) Uani 1 1 d . . .
H28 H 0.861120 0.682794 0.113353 0.092 Uiso 1 1 calc R . .
C29 C 0.8117(7) 0.6360(7) 0.1426(7) 0.081(5) Uani 1 1 d . . .
H29 H 0.840026 0.607390 0.159891 0.097 Uiso 1 1 calc R . .
C30 C 0.7566(6) 0.6349(6) 0.1443(7) 0.065(4) Uani 1 1 d . . .
H30 H 0.749171 0.605776 0.164393 0.078 Uiso 1 1 calc R . .
K1 K 0.84698(13) 0.75827(13) 0.52467(13) 0.0581(8) Uani 1 1 d . . .
K2 K 0.5250(2) 0.5310(2) 0.2093(3) 0.0594(17) Uani 0.5 1 d . . .
O1W O 0.5766(6) 0.6285(5) 0.0339(6) 0.106(4) Uiso 1 1 d . . .
O2W O 0.9464(5) 0.6869(4) 0.5372(5) 0.083(3) Uiso 1 1 d . . .
O3W O 0.9428(8) 0.8346(8) 0.5157(8) 0.173(7) Uiso 1 1 d . . .
O4W O 0.0888(4) 0.5883(4) -0.0817(4) 0.062(2) Uiso 1 1 d . . .
O5W O 0.3000(6) 0.3762(5) 0.0518(6) 0.113(4) Uiso 1 1 d . . .
O6W O 1.0014(6) 0.5419(5) 0.4620(6) 0.108(4) Uiso 1 1 d . . .
O7W O 0.9459(6) 0.6589(6) 0.3530(6) 0.113(4) Uiso 1 1 d . . .
O8W O 0.4734(6) 1.1115(6) 0.1830(6) 0.123(5) Uiso 1 1 d . . .
O9W O 0.9122(6) 0.7388(6) 0.4200(7) 0.129(5) Uiso 1 1 d . . .
O10W O 0.5769(6) 0.9736(6) -0.0941(7) 0.130(5) Uiso 1 1 d . . .
O11W O 0.5464(11) 0.5445(10) 0.1091(11) 0.100(7) Uiso 0.5 1 d . . .

loop_
_atom_site_aniso_label
_atom_site_aniso_U_11
_atom_site_aniso_U_22
_atom_site_aniso_U_33
_atom_site_aniso_U_23
_atom_site_aniso_U_13
_atom_site_aniso_U_12
Nb1 0.0288(5) 0.0170(5) 0.0221(5) -0.0004(3) 0.0127(4) -0.0015(4)
Nb2 0.0248(5) 0.0173(5) 0.0246(5) -0.0016(4) 0.0120(4) -0.0008(4)
Nb3 0.0265(5) 0.0191(5) 0.0202(4) 0.0011(3) 0.0133(4) 0.0011(4)
Nb4 0.0331(5) 0.0246(5) 0.0215(5) -0.0026(4) 0.0120(4) -0.0046(4)
Nb5 0.0396(6) 0.0258(5) 0.0253(5) 0.0038(4) 0.0197(4) 0.0102(4)
Nb6 0.0267(5) 0.0218(5) 0.0272(5) 0.0035(4) 0.0136(4) 0.0029(4)
Nb7 0.0472(6) 0.0204(5) 0.0282(5) -0.0023(4) 0.0192(5) -0.0082(4)
Nb8 0.0343(6) 0.0368(6) 0.0357(6) 0.0081(4) 0.0194(5) 0.0138(4)
Cu1 0.0353(7) 0.0224(7) 0.0276(7) 0.0024(5) 0.0146(6) -0.0048(5)
Cu2 0.0285(7) 0.0254(7) 0.0267(7) 0.0066(5) 0.0153(6) 0.0021(5)
Cu3 0.0407(8) 0.0404(8) 0.0289(7) 0.0063(6) 0.0230(6) 0.0079(6)
O1 0.062(5) 0.019(4) 0.046(5) -0.002(3) 0.025(4) -0.007(4)
O2 0.019(5) 0.023(5) 0.012(4) 0.000 0.003(4) 0.000
O3 0.041(5) 0.055(6) 0.068(6) 0.010(4) 0.031(5) 0.018(4)
O4 0.040(4) 0.038(4) 0.034(4) 0.010(3) 0.024(4) 0.006(3)
O5 0.041(4) 0.043(5) 0.033(4) 0.006(3) 0.021(4) 0.015(4)
O6 0.031(4) 0.019(4) 0.033(4) 0.003(3) 0.010(3) 0.001(3)
O7 0.030(4) 0.028(4) 0.049(5) 0.003(3) 0.019(4) 0.003(3)
O8 0.024(4) 0.029(4) 0.025(4) 0.001(3) 0.012(3) 0.000(3)
O9 0.049(5) 0.032(4) 0.042(5) -0.007(3) 0.024(4) -0.014(4)
O10 0.029(4) 0.030(4) 0.039(4) 0.003(3) 0.016(3) 0.006(3)
O11 0.039(4) 0.038(4) 0.035(4) 0.007(3) 0.022(4) 0.018(3)
O12 0.044(4) 0.028(4) 0.028(4) -0.006(3) 0.019(3) -0.008(3)
O13 0.041(4) 0.033(4) 0.038(4) -0.012(3) 0.020(4) -0.014(3)
O14 0.035(6) 0.013(5) 0.028(5) 0.000 0.013(5) 0.000
O15 0.048(4) 0.021(4) 0.023(4) 0.001(3) 0.021(3) -0.002(3)
O16 0.034(4) 0.022(4) 0.024(4) -0.005(3) 0.013(3) 0.001(3)
O17 0.051(5) 0.026(4) 0.029(4) -0.003(3) 0.020(4) 0.009(3)
O18 0.032(4) 0.023(4) 0.028(4) -0.003(3) 0.016(3) 0.002(3)
O19 0.033(4) 0.020(4) 0.024(4) -0.002(3) 0.017(3) -0.001(3)
O20 0.042(4) 0.037(4) 0.018(4) 0.000(3) 0.010(3) -0.004(3)
O21 0.024(3) 0.021(4) 0.026(4) 0.004(3) 0.014(3) 0.005(3)
O22 0.027(4) 0.021(4) 0.026(4) 0.002(3) 0.014(3) 0.004(3)
O23 0.025(4) 0.027(4) 0.020(3) -0.009(3) 0.010(3) -0.007(3)
O24 0.030(4) 0.027(4) 0.022(4) 0.013(3) 0.015(3) 0.011(3)
O25 0.031(4) 0.020(4) 0.025(4) 0.006(3) 0.016(3) 0.007(3)
N1 0.073(7) 0.027(5) 0.029(5) 0.007(4) 0.028(5) 0.005(5)
N2 0.052(7) 0.039(6) 0.051(6) 0.009(5) 0.027(5) -0.004(5)
N3 0.030(5) 0.030(5) 0.026(5) 0.000(4) 0.013(4) 0.001(4)
N4 0.039(5) 0.036(5) 0.028(5) 0.014(4) 0.018(4) -0.002(4)
N5 0.043(6) 0.044(6) 0.041(6) 0.002(5) 0.025(5) 0.002(5)
N6 0.060(7) 0.054(7) 0.056(7) 0.005(5) 0.043(6) 0.008(5)
C1 0.071(10) 0.057(9) 0.069(10) 0.026(7) 0.035(8) 0.035(8)
C2 0.116(15) 0.065(11) 0.097(13) 0.041(10) 0.059(12) 0.045(10)
C3 0.107(9) 0.061(8) 0.074(8) 0.018(6) 0.041(7) 0.017(7)
C4 0.113(9) 0.063(8) 0.058(7) 0.007(6) 0.043(7) -0.016(7)
C5 0.124(13) 0.021(6) 0.039(7) 0.005(5) 0.049(8) 0.000(7)
C6 0.083(10) 0.052(8) 0.045(8) 0.009(6) 0.048(8) -0.014(7)
C7 0.105(14) 0.080(12) 0.084(12) 0.021(10) 0.058(12) -0.022(11)
C8 0.127(17) 0.112(17) 0.103(15) -0.012(12) 0.077(14) -0.071(14)
C9 0.081(12) 0.083(12) 0.100(13) -0.003(10) 0.061(11) -0.021(10)
C10 0.067(10) 0.061(9) 0.052(8) -0.001(7) 0.034(8) -0.016(8)
C11 0.036(6) 0.035(7) 0.041(7) 0.009(5) 0.016(5) 0.005(5)
C12 0.052(8) 0.027(6) 0.057(8) 0.022(6) 0.020(7) 0.016(6)
C13 0.077(10) 0.027(7) 0.072(9) 0.017(6) 0.045(8) 0.006(6)
C14 0.049(7) 0.037(7) 0.044(7) 0.011(5) 0.027(6) -0.001(6)
C15 0.047(7) 0.033(6) 0.033(6) -0.001(5) 0.023(6) -0.011(5)
C16 0.041(7) 0.035(6) 0.042(7) -0.002(5) 0.026(6) -0.007(5)
C17 0.065(9) 0.047(8) 0.064(9) 0.024(7) 0.042(8) -0.004(7)
C18 0.050(9) 0.074(11) 0.092(12) 0.003(9) 0.046(9) -0.003(8)
C19 0.056(8) 0.067(10) 0.071(10) 0.020(7) 0.047(8) 0.007(7)
C20 0.047(7) 0.044(7) 0.043(7) 0.007(6) 0.021(6) -0.002(6)
C21 0.056(8) 0.046(8) 0.038(7) 0.006(6) 0.028(6) 0.000(6)
C22 0.068(10) 0.059(9) 0.058(9) 0.005(7) 0.029(8) 0.007(8)
C23 0.106(13) 0.049(9) 0.086(12) 0.018(8) 0.065(11) 0.006(9)
C24 0.087(11) 0.048(8) 0.064(9) 0.010(7) 0.056(9) -0.004(8)
C25 0.059(8) 0.046(8) 0.035(7) 0.000(6) 0.024(6) -0.001(6)
C26 0.058(9) 0.064(9) 0.057(9) -0.015(7) 0.037(7) -0.018(7)
C27 0.060(9) 0.080(11) 0.071(10) 0.008(8) 0.045(8) -0.009(8)
C28 0.053(9) 0.107(14) 0.092(12) 0.009(10) 0.051(9) 0.017(9)
C29 0.071(11) 0.104(14) 0.087(12) 0.021(10) 0.053(10) 0.035(10)
C30 0.052(9) 0.074(10) 0.079(10) 0.023(8) 0.039(8) 0.028(8)
K1 0.0482(17) 0.071(2) 0.0541(18) -0.0260(15) 0.0232(15) -0.0033(15)
K2 0.041(3) 0.036(3) 0.064(4) -0.005(3) -0.005(3) 0.007(2)

loop_
_atom_type_symbol
_atom_type_description
_atom_type_scat_dispersion_real
_atom_type_scat_dispersion_imag
_atom_type_scat_source
C C 0.0033 0.0016 'International Tables Vol C Tables 4.2.6.8 and 6.1.1.4'
H H 0.0000 0.0000 'International Tables Vol C Tables 4.2.6.8 and 6.1.1.4'
Cu Cu 0.3201 1.2651 'International Tables Vol C Tables 4.2.6.8 and 6.1.1.4'
K K 0.2009 0.2494 'International Tables Vol C Tables 4.2.6.8 and 6.1.1.4'
N N 0.0061 0.0033 'International Tables Vol C Tables 4.2.6.8 and 6.1.1.4'
Nb Nb -2.0727 0.6215 'International Tables Vol C Tables 4.2.6.8 and 6.1.1.4'
O O 0.0106 0.0060 'International Tables Vol C Tables 4.2.6.8 and 6.1.1.4'

loop_
_geom_angle_atom_site_label_1
_geom_angle_atom_site_label_2
_geom_angle_atom_site_label_3
_geom_angle
_geom_angle_site_symmetry_1
_geom_angle_site_symmetry_3
O15 Nb1 O16 95.9(3) . .
O15 Nb1 O19 89.2(2) . 2_655
O15 Nb1 O21 160.0(3) . 2_655
O15 Nb1 O25 82.2(3) . 2_655
O16 Nb1 O19 159.0(3) . 2_655
O16 Nb1 O21 89.1(3) . 2_655
O16 Nb1 O25 82.3(3) . 2_655
O18 Nb1 O15 98.8(3) . .
O18 Nb1 O16 96.6(3) . .
O18 Nb1 O19 102.8(3) . 2_655
O18 Nb1 O21 99.9(3) . 2_655
O18 Nb1 O25 178.5(3) . 2_655
O21 Nb1 O19 79.7(2) 2_655 2_655
O21 Nb1 O25 79.2(2) 2_655 2_655
O25 Nb1 O19 78.2(2) 2_655 2_655
O6 Nb2 O2 175.4(2) . .
O6 Nb2 O14 99.6(3) . .
O6 Nb2 O21 94.8(3) . .
O6 Nb2 O22 103.1(3) . .
O6 Nb2 O23 107.7(3) . .
O14 Nb2 O2 76.6(3) . .
O14 Nb2 O21 163.9(3) . .
O14 Nb2 O22 88.03(18) . .
O21 Nb2 O2 88.6(2) . .
O22 Nb2 O2 74.33(18) . .
O22 Nb2 O21 81.6(2) . .
O23 Nb2 O2 75.54(18) . .
O23 Nb2 O14 95.7(2) . .
O23 Nb2 O21 86.7(2) . .
O23 Nb2 O22 147.9(3) . .
O4 Nb3 O2 170.1(3) . .
O4 Nb3 O18 104.1(3) . .
O4 Nb3 O19 101.0(3) . .
O4 Nb3 O22 95.4(3) . .
O4 Nb3 O23 96.9(3) . 2_655
O18 Nb3 O2 82.5(2) . .
O18 Nb3 O19 87.7(3) . .
O18 Nb3 O22 160.3(3) . .
O18 Nb3 O23 88.3(3) . 2_655
O19 Nb3 O2 86.6(2) . .
O19 Nb3 O23 162.2(2) . 2_655
O22 Nb3 O2 77.9(2) . .
O22 Nb3 O19 91.8(3) . .
O22 Nb3 O23 86.2(3) . 2_655
O23 Nb3 O2 75.7(2) 2_655 .
O8 Nb4 O16 82.6(2) 2_655 .
O8 Nb4 O25 73.7(2) 2_655 2_655
O12 Nb4 O8 150.2(3) . 2_655
O12 Nb4 O16 84.3(3) . .
O12 Nb4 O25 76.9(2) . 2_655
O13 Nb4 O8 88.8(3) . 2_655
O13 Nb4 O12 90.3(3) . .
O13 Nb4 O16 151.8(3) . .
O13 Nb4 O25 79.6(2) . 2_655
O16 Nb4 O25 72.2(2) . 2_655
O20 Nb4 O8 104.8(3) . 2_655
O20 Nb4 O12 104.4(3) . .
O20 Nb4 O13 103.7(3) . .
O20 Nb4 O16 104.4(3) . .
O20 Nb4 O25 176.4(3) . 2_655
O5 Nb5 O11 101.8(3) . .
O5 Nb5 O17 102.5(3) . .
O5 Nb5 O19 99.3(3) . .
O5 Nb5 O24 102.5(3) . .
O5 Nb5 O25 175.2(3) . .
O11 Nb5 O19 157.5(3) . .
O11 Nb5 O24 88.2(3) . .
O11 Nb5 O25 82.2(3) . .
O17 Nb5 O11 94.5(3) . .
O17 Nb5 O19 88.6(3) . .
O17 Nb5 O24 153.8(3) . .
O17 Nb5 O25 79.6(2) . .
O19 Nb5 O25 76.4(2) . .
O24 Nb5 O19 79.5(2) . .
O24 Nb5 O25 74.9(2) . .
O7 Nb6 O8 103.8(3) . .
O7 Nb6 O10 105.3(3) . .
O7 Nb6 O21 94.9(3) . .
O7 Nb6 O24 98.1(3) . .
O7 Nb6 O25 170.6(3) . .
O8 Nb6 O21 87.4(2) . .
O8 Nb6 O24 157.6(3) . .
O8 Nb6 O25 80.7(2) . .
O10 Nb6 O8 91.0(3) . .
O10 Nb6 O21 159.6(3) . .
O10 Nb6 O24 87.9(3) . .
O10 Nb6 O25 82.6(3) . .
O21 Nb6 O25 77.0(2) . .
O24 Nb6 O21 85.9(2) . .
O24 Nb6 O25 76.9(2) . .
O1 Nb7 O9 105.8(3) . .
O1 Nb7 O12 103.2(3) . .
O1 Nb7 O15 102.3(3) . .
O1 Nb7 O17 104.9(3) . 2_655
O1 Nb7 O25 174.2(3) . 2_655
O9 Nb7 O12 90.4(3) . .
O9 Nb7 O15 151.7(3) . .
O9 Nb7 O17 89.3(3) . 2_655
O9 Nb7 O25 79.8(3) . 2_655
O12 Nb7 O15 86.0(3) . .
O12 Nb7 O17 150.9(3) . 2_655
O12 Nb7 O25 77.5(2) . 2_655
O15 Nb7 O25 72.0(2) . 2_655
O17 Nb7 O15 80.7(3) 2_655 .
O17 Nb7 O25 73.8(2) 2_655 2_655
O3 Nb8 O9 106.3(3) . 2_655
O3 Nb8 O10 104.3(3) . .
O3 Nb8 O11 103.3(3) . .
O3 Nb8 O13 105.3(4) . 2_655
O3 Nb8 O25 176.5(3) . .
O9 Nb8 O10 149.4(3) 2_655 .
O9 Nb8 O11 86.3(3) 2_655 .
O9 Nb8 O25 76.3(2) 2_655 .
O10 Nb8 O25 73.1(2) . .
O11 Nb8 O10 85.9(3) . .
O11 Nb8 O25 74.4(2) . .
O13 Nb8 O9 87.2(3) 2_655 2_655
O13 Nb8 O10 85.7(3) 2_655 .
O13 Nb8 O11 151.4(3) 2_655 .
O13 Nb8 O25 77.0(2) 2_655 .
O6 Cu1 O7 91.2(3) . .
O6 Cu1 O20 95.7(3) . 8_566
O6 Cu1 N1 92.8(3) . .
O6 Cu1 N2 167.6(4) . .
O7 Cu1 O20 99.2(3) . 8_566
O7 Cu1 N1 157.1(3) . .
O7 Cu1 N2 90.9(4) . .
N1 Cu1 O20 102.8(3) . 8_566
N2 Cu1 O20 96.1(3) . 8_566
N2 Cu1 N1 80.6(4) . .
O22 Cu2 N3 94.2(3) . .
O22 Cu2 N4 175.8(3) . .
O24 Cu2 O22 91.7(3) . .
O24 Cu2 N3 174.1(3) . .
O24 Cu2 N4 92.5(3) . .
N4 Cu2 N3 81.7(3) . .
O4 Cu3 N5 95.9(3) . .
O4 Cu3 N6 164.1(4) . .
O4 Cu3 O1W 97.2(4) . .
O5 Cu3 O4 87.0(3) . .
O5 Cu3 N5 168.2(4) . .
O5 Cu3 N6 93.0(4) . .
O5 Cu3 O1W 99.9(4) . .
N5 Cu3 N6 81.2(4) . .
N5 Cu3 O1W 91.1(4) . .
N6 Cu3 O1W 98.4(4) . .
Nb2 O2 Nb2 93.9(3) 2_655 .
Nb3 O2 Nb2 98.30(13) 2_655 2_655
Nb3 O2 Nb2 97.55(13) . 2_655
Nb3 O2 Nb2 98.30(13) . .
Nb3 O2 Nb2 97.55(13) 2_655 .
Nb3 O2 Nb3 156.7(4) . 2_655
Nb3 O4 Cu3 150.9(4) . .
Nb5 O5 Cu3 133.9(4) . .
Nb2 O6 Cu1 135.3(4) . .
Nb6 O7 Cu1 151.3(4) . .
Nb4 O8 K1 104.4(2) 2_655 7_666
Nb4 O8 K1 123.5(3) 2_655 .
Nb6 O8 Nb4 115.5(3) . 2_655
Nb6 O8 K1 106.1(3) . 7_666
Nb6 O8 K1 102.0(3) . .
K1 O8 K1 103.8(2) . 7_666
Nb7 O9 Nb8 119.7(3) . 2_655
Nb6 O10 Nb8 116.3(3) . .
Nb5 O11 Nb8 117.4(3) . .
Nb7 O12 Nb4 118.8(3) . .
Nb4 O13 Nb8 119.0(4) . 2_655
Nb2 O14 Nb2 112.9(4) 2_655 .
Nb1 O15 Nb7 114.8(3) . .
Nb1 O15 K2 101.0(3) . .
Nb1 O15 K2 108.0(3) . 2_655
Nb7 O15 K2 144.0(3) . .
Nb7 O15 K2 105.3(3) . 2_655
K2 O15 K2 58.3(3) 2_655 .
Nb1 O16 Nb4 115.2(3) . .
Nb1 O16 K1 106.6(3) . 8_465
Nb4 O16 K1 99.9(2) . 8_465
Nb5 O17 Nb7 117.2(3) . 2_655
Nb5 O17 K2 107.6(3) . .
Nb7 O17 K2 103.9(3) 2_655 .
Nb1 O18 Nb3 137.6(3) . .
Nb1 O18 K2 100.2(3) . .
Nb3 O18 K2 110.1(3) . .
Nb1 O19 K2 93.9(2) 2_655 .
Nb3 O19 Nb1 128.7(3) . 2_655
Nb3 O19 Nb5 119.8(3) . .
Nb3 O19 K2 104.7(3) . .
Nb5 O19 Nb1 104.1(3) . 2_655
Nb5 O19 K2 97.4(2) . .
Nb4 O20 Cu1 155.6(4) . 8_465
Nb1 O21 Nb2 123.6(3) 2_655 .
Nb1 O21 Nb6 105.6(3) 2_655 .
Nb1 O21 K1 99.6(2) 2_655 7_666
Nb2 O21 Nb6 126.7(3) . .
Nb2 O21 K1 94.6(2) . 7_666
Nb6 O21 K1 96.2(2) . 7_666
Nb3 O22 Nb2 108.7(3) . .
Cu2 O22 Nb2 130.8(3) . .
Cu2 O22 Nb3 113.1(3) . .
Nb2 O23 Nb3 111.2(3) . 2_655
Nb2 O23 K1 93.6(2) . 7_666
Nb3 O23 K1 128.7(3) 2_655 7_666
Nb6 O24 Nb5 111.8(3) . .
Cu2 O24 Nb5 132.4(3) . .
Cu2 O24 Nb6 112.5(3) . .
Nb1 O25 Nb4 89.8(2) 2_655 2_655
Nb1 O25 Nb5 99.6(2) 2_655 .
Nb1 O25 Nb6 97.5(2) 2_655 .
Nb1 O25 Nb7 90.0(2) 2_655 2_655
Nb1 O25 Nb8 171.9(3) 2_655 .
Nb4 O25 Nb8 84.26(19) 2_655 .
Nb5 O25 Nb4 168.7(3) . 2_655
Nb5 O25 Nb7 87.9(2) . 2_655
Nb5 O25 Nb8 85.72(19) . .
Nb6 O25 Nb4 89.4(2) . 2_655
Nb6 O25 Nb5 95.6(2) . .
Nb6 O25 Nb7 171.1(3) . 2_655
Nb6 O25 Nb8 88.0(2) . .
Nb7 O25 Nb4 85.85(19) 2_655 2_655
Nb7 O25 Nb8 84.09(18) 2_655 .
C1 N1 Cu1 127.7(9) . .
C1 N1 C5 118.9(11) . .
C5 N1 Cu1 113.4(9) . .
C6 N2 Cu1 114.8(9) . .
C10 N2 Cu1 123.5(8) . .
C10 N2 C6 121.7(11) . .
C11 N3 Cu2 126.0(7) . .
C15 N3 Cu2 114.4(7) . .
C15 N3 C11 119.6(9) . .
C16 N4 Cu2 115.1(7) . .
C20 N4 Cu2 127.1(7) . .
C20 N4 C16 117.6(9) . .
C21 N5 Cu3 124.9(8) . .
C25 N5 Cu3 118.4(8) . .
C25 N5 C21 116.7(10) . .
C26 N6 Cu3 113.8(9) . .
C30 N6 Cu3 126.2(9) . .
C30 N6 C26 119.9(11) . .
N1 C1 H1 118.3 . .
N1 C1 C2 123.4(15) . .
C2 C1 H1 118.3 . .
C1 C2 H2 119.9 . .
C3 C2 C1 120.1(17) . .
C3 C2 H2 119.9 . .
C2 C3 H3 120.3 . .
C2 C3 C4 119.4(15) . .
C4 C3 H3 120.3 . .
C3 C4 H4 121.2 . .
C5 C4 C3 117.6(15) . .
C5 C4 H4 121.2 . .
N1 C5 C4 120.6(15) . .
N1 C5 C6 114.6(10) . .
C4 C5 C6 124.8(14) . .
N2 C6 C5 116.5(11) . .
C7 C6 N2 121.3(15) . .
C7 C6 C5 122.2(14) . .
C6 C7 H7 120.6 . .
C6 C7 C8 118.9(16) . .
C8 C7 H7 120.6 . .
C7 C8 H8 120.6 . .
C9 C8 C7 118.9(15) . .
C9 C8 H8 120.6 . .
C8 C9 H9 121.3 . .
C10 C9 C8 117.4(17) . .
C10 C9 H9 121.3 . .
N2 C10 C9 121.8(14) . .
N2 C10 H10 119.1 . .
C9 C10 H10 119.1 . .
N3 C11 H11 119.1 . .
N3 C11 C12 121.8(11) . .
C12 C11 H11 119.1 . .
C11 C12 H12 120.3 . .
C11 C12 C13 119.4(11) . .
C13 C12 H12 120.3 . .
C12 C13 H13 120.4 . .
C14 C13 C12 119.2(11) . .
C14 C13 H13 120.4 . .
C13 C14 H14 120.1 . .
C13 C14 C15 119.8(11) . .
C15 C14 H14 120.1 . .
N3 C15 C14 120.2(10) . .
N3 C15 C16 115.2(9) . .
C14 C15 C16 124.6(10) . .
N4 C16 C15 113.4(9) . .
N4 C16 C17 121.0(11) . .
C17 C16 C15 125.5(10) . .
C16 C17 H17 120.0 . .
C16 C17 C18 120.0(11) . .
C18 C17 H17 120.0 . .
C17 C18 H18 120.8 . .
C19 C18 C17 118.4(12) . .
C19 C18 H18 120.8 . .
C18 C19 H19 120.3 . .
C18 C19 C20 119.4(13) . .
C20 C19 H19 120.3 . .
N4 C20 C19 123.5(11) . .
N4 C20 H20 118.3 . .
C19 C20 H20 118.3 . .
N5 C21 H21 119.0 . .
N5 C21 C22 121.9(12) . .
C22 C21 H21 119.0 . .
C21 C22 H22 120.4 . .
C23 C22 C21 119.2(14) . .
C23 C22 H22 120.4 . .
C22 C23 H23 120.6 . .
C22 C23 C24 118.7(13) . .
C24 C23 H23 120.6 . .
C23 C24 H24 121.0 . .
C25 C24 C23 118.0(13) . .
C25 C24 H24 121.0 . .
N5 C25 C26 111.4(10) . .
C24 C25 N5 125.5(13) . .
C24 C25 C26 123.1(13) . .
N6 C26 C25 115.3(11) . .
N6 C26 C27 120.2(13) . .
C27 C26 C25 124.5(13) . .
C26 C27 H27 120.3 . .
C26 C27 C28 119.4(13) . .
C28 C27 H27 120.3 . .
C27 C28 H28 120.6 . .
C29 C28 C27 118.7(13) . .
C29 C28 H28 120.6 . .
C28 C29 H29 120.6 . .
C30 C29 C28 118.9(14) . .
C30 C29 H29 120.6 . .
N6 C30 C29 122.7(14) . .
N6 C30 H30 118.6 . .
C29 C30 H30 118.6 . .
Nb2 K1 Nb1 57.87(4) 7_666 8_566
Nb2 K1 Nb4 101.28(6) 7_666 8_566
Nb2 K1 Nb6 60.17(5) 7_666 7_666
Nb4 K1 Nb1 51.12(4) 8_566 8_566
Nb6 K1 Nb1 51.64(4) 7_666 8_566
Nb6 K1 Nb1 145.37(9) . 8_566
Nb6 K1 Nb2 143.93(10) . 7_666
Nb6 K1 Nb4 94.29(7) . 8_566
Nb6 K1 Nb4 51.83(4) 7_666 8_566
Nb6 K1 Nb6 108.80(7) . 7_666
O8 K1 Nb1 61.54(14) 7_666 8_566
O8 K1 Nb1 136.36(16) . 8_566
O8 K1 Nb2 89.07(15) 7_666 7_666
O8 K1 Nb2 114.20(16) . 7_666
O8 K1 Nb4 30.60(13) 7_666 8_566
O8 K1 Nb4 96.66(15) . 8_566
O8 K1 Nb6 86.08(14) . 7_666
O8 K1 Nb6 29.22(13) 7_666 7_666
O8 K1 Nb6 30.88(13) . .
O8 K1 Nb6 88.15(15) 7_666 .
O8 K1 O8 76.2(2) . 7_666
O8 K1 O16 128.5(2) . 8_566
O8 K1 O16 56.18(19) 7_666 8_566
O8 K1 O21 115.5(2) . 7_666
O8 K1 O21 58.74(18) 7_666 7_666
O8 K1 O23 136.2(2) . 7_666
O8 K1 O23 113.04(19) 7_666 7_666
O8 K1 O2W 102.1(3) . .
O8 K1 O2W 161.9(3) 7_666 .
O8 K1 O3W 118.4(4) 7_666 .
O8 K1 O3W 143.3(4) . .
O16 K1 Nb1 27.73(13) 8_566 8_566
O16 K1 Nb2 85.60(14) 8_566 7_666
O16 K1 Nb4 31.90(13) 8_566 8_566
O16 K1 Nb6 121.52(16) 8_566 .
O16 K1 Nb6 62.53(14) 8_566 7_666
O16 K1 O21 56.85(18) 8_566 7_666
O16 K1 O23 84.59(18) 8_566 7_666
O16 K1 O2W 129.3(3) 8_566 .
O16 K1 O3W 64.0(4) 8_566 .
O21 K1 Nb1 31.86(12) 7_666 8_566
O21 K1 Nb2 34.17(12) 7_666 7_666
O21 K1 Nb4 67.14(13) 7_666 8_566
O21 K1 Nb6 33.71(12) 7_666 7_666
O21 K1 Nb6 142.13(15) 7_666 .
O21 K1 O23 54.37(17) 7_666 7_666
O21 K1 O3W 100.0(4) 7_666 .
O23 K1 Nb1 61.03(12) 7_666 8_566
O23 K1 Nb2 30.54(12) 7_666 7_666
O23 K1 Nb4 112.14(13) 7_666 8_566
O23 K1 Nb6 86.75(13) 7_666 7_666
O23 K1 Nb6 153.43(15) 7_666 .
O2W K1 Nb1 114.5(2) . 8_566
O2W K1 Nb2 75.1(2) . 7_666
O2W K1 Nb4 160.7(2) . 8_566
O2W K1 Nb6 133.4(2) . 7_666
O2W K1 Nb6 99.5(2) . .
O2W K1 O21 107.8(3) . 7_666
O2W K1 O23 55.7(2) . 7_666
O2W K1 O3W 73.8(4) . .
O3W K1 Nb1 72.9(3) . 8_566
O3W K1 Nb2 100.2(3) . 7_666
O3W K1 Nb4 88.5(3) . 8_566
O3W K1 Nb6 123.8(3) . 7_666
O3W K1 Nb6 112.6(3) . .
O3W K1 O23 72.3(4) . 7_666
Nb1 K2 Nb1 86.05(12) . 2_655
Nb1 K2 Nb3 56.97(8) 2_655 .
Nb1 K2 Nb3 54.42(7) . .
Nb1 K2 Nb5 107.63(13) . .
Nb1 K2 Nb5 52.01(7) 2_655 .
Nb1 K2 Nb7 49.69(7) 2_655 2_655
Nb1 K2 Nb7 135.72(16) . 2_655
Nb5 K2 Nb3 53.31(8) . .
Nb7 K2 Nb3 94.30(11) 2_655 .
Nb7 K2 Nb5 49.53(7) 2_655 .
O15 K2 Nb1 104.1(2) . 2_655
O15 K2 Nb1 108.2(2) 2_655 .
O15 K2 Nb1 29.32(13) . .
O15 K2 Nb1 27.09(13) 2_655 2_655
O15 K2 Nb3 83.74(17) . .
O15 K2 Nb3 83.34(18) 2_655 .
O15 K2 Nb5 60.38(16) 2_655 .
O15 K2 Nb5 136.9(2) . .
O15 K2 Nb7 29.97(14) 2_655 2_655
O15 K2 Nb7 146.0(2) . 2_655
O15 K2 O15 116.8(3) 2_655 .
O15 K2 O17 161.8(3) . .
O15 K2 O17 53.3(2) 2_655 .
O15 K2 O18 58.0(2) . .
O15 K2 O18 102.8(2) 2_655 .
O15 K2 O19 57.6(2) 2_655 .
O15 K2 O19 106.0(2) . .
O17 K2 Nb1 59.91(15) . 2_655
O17 K2 Nb1 133.8(2) . .
O17 K2 Nb3 80.01(18) . .
O17 K2 Nb5 26.94(14) . .
O17 K2 Nb7 29.45(14) . 2_655
O17 K2 O19 56.1(2) . .
O18 K2 Nb1 75.92(17) . 2_655
O18 K2 Nb1 29.31(13) . .
O18 K2 Nb3 27.23(14) . .
O18 K2 Nb5 79.95(18) . .
O18 K2 Nb7 120.3(2) . 2_655
O18 K2 O17 106.9(3) . .
O18 K2 O19 54.7(2) . .
O19 K2 Nb1 34.48(13) . 2_655
O19 K2 Nb1 78.02(17) . .
O19 K2 Nb3 28.47(13) . .
O19 K2 Nb5 32.71(13) . .
O19 K2 Nb7 65.92(15) . 2_655
K2 K2 Nb1 65.33(16) 2_655 2_655
K2 K2 Nb1 71.32(17) 2_655 .
K2 K2 Nb3 99.26(10) 2_655 .
K2 K2 Nb5 117.0(2) 2_655 .
K2 K2 Nb7 86.4(2) 2_655 2_655
K2 K2 O15 60.7(2) 2_655 .
K2 K2 O15 61.0(2) 2_655 2_655
K2 K2 O17 113.9(3) 2_655 .
K2 K2 O18 92.2(2) 2_655 .
K2 K2 O19 94.7(2) 2_655 .
O11W K2 Nb1 118.8(5) . 2_655
O11W K2 Nb1 94.6(5) . .
O11W K2 Nb3 74.4(5) . .
O11W K2 Nb5 70.1(5) . .
O11W K2 Nb7 106.9(5) . 2_655
O11W K2 O15 105.1(5) . .
O11W K2 O15 129.6(5) . 2_655
O11W K2 O17 78.3(5) . .
O11W K2 O18 76.1(5) . .
O11W K2 O19 85.8(5) . .
O11W K2 K2 165.4(6) . 2_655

loop_
_geom_bond_atom_site_label_1
_geom_bond_atom_site_label_2
_geom_bond_distance
_geom_bond_site_symmetry_2
Nb1 O15 1.868(6) .
Nb1 O16 1.876(6) .
Nb1 O18 1.862(6) .
Nb1 O19 2.215(6) 2_655
Nb1 O21 2.069(6) 2_655
Nb1 O25 2.199(6) 2_655
Nb2 O2 2.230(6) .
Nb2 O6 1.819(6) .
Nb2 O14 1.955(5) .
Nb2 O21 2.117(6) .
Nb2 O22 2.043(6) .
Nb2 O23 1.913(6) .
Nb3 O2 2.1121(19) .
Nb3 O4 1.801(6) .
Nb3 O18 1.982(6) .
Nb3 O19 2.005(6) .
Nb3 O22 2.000(6) .
Nb3 O23 2.045(6) 2_655
Nb4 O8 2.003(6) 2_655
Nb4 O12 1.973(7) .
Nb4 O13 1.948(7) .
Nb4 O16 2.045(7) .
Nb4 O20 1.760(6) .
Nb4 O25 2.484(6) 2_655
Nb5 O5 1.797(7) .
Nb5 O11 1.900(7) .
Nb5 O17 1.891(7) .
Nb5 O19 2.169(6) .
Nb5 O24 2.049(7) .
Nb5 O25 2.325(6) .
Nb6 O7 1.802(7) .
Nb6 O8 1.935(6) .
Nb6 O10 1.924(6) .
Nb6 O21 2.126(6) .
Nb6 O24 2.038(6) .
Nb6 O25 2.245(6) .
Nb7 O1 1.759(7) .
Nb7 O9 1.917(7) .
Nb7 O12 1.950(7) .
Nb7 O15 2.058(7) .
Nb7 O17 2.013(7) 2_655
Nb7 O25 2.475(6) 2_655
Nb8 O3 1.744(7) .
Nb8 O9 1.988(8) 2_655
Nb8 O10 2.019(7) .
Nb8 O11 1.999(7) .
Nb8 O13 1.982(7) 2_655
Nb8 O25 2.565(6) .
Cu1 O6 1.935(7) .
Cu1 O7 1.944(7) .
Cu1 O20 2.150(7) 8_566
Cu1 N1 2.038(9) .
Cu1 N2 2.004(10) .
Cu2 O22 1.918(6) .
Cu2 O24 1.888(6) .
Cu2 N3 1.964(8) .
Cu2 N4 1.961(8) .
Cu3 O4 1.935(7) .
Cu3 O5 1.897(7) .
Cu3 N5 1.990(9) .
Cu3 N6 2.001(10) .
Cu3 O1W 2.244(13) .
O8 K1 2.785(7) 7_666
O8 K1 2.762(7) .
O15 K2 2.907(9) .
O15 K2 2.899(8) 2_655
O16 K1 2.884(7) 8_465
O17 K2 2.977(9) .
O18 K2 2.937(8) .
O19 K2 3.068(8) .
O21 K1 2.938(7) 7_666
O23 K1 3.116(7) 7_666
N1 C1 1.303(15) .
N1 C5 1.368(15) .
N2 C6 1.336(14) .
N2 C10 1.318(16) .
N3 C11 1.355(13) .
N3 C15 1.340(12) .
N4 C16 1.348(13) .
N4 C20 1.336(14) .
N5 C21 1.331(14) .
N5 C25 1.325(14) .
N6 C26 1.371(16) .
N6 C30 1.320(15) .
C1 H1 0.9300 .
C1 C2 1.376(18) .
C2 H2 0.9300 .
C2 C3 1.31(2) .
C3 H3 0.9300 .
C3 C4 1.43(2) .
C4 H4 0.9300 .
C4 C5 1.390(18) .
C5 C6 1.448(18) .
C6 C7 1.327(18) .
C7 H7 0.9300 .
C7 C8 1.41(2) .
C8 H8 0.9300 .
C8 C9 1.41(2) .
C9 H9 0.9300 .
C9 C10 1.360(17) .
C10 H10 0.9300 .
C11 H11 0.9300 .
C11 C12 1.369(14) .
C12 H12 0.9300 .
C12 C13 1.379(16) .
C13 H13 0.9300 .
C13 C14 1.366(16) .
C14 H14 0.9300 .
C14 C15 1.407(14) .
C15 C16 1.458(15) .
C16 C17 1.379(15) .
C17 H17 0.9300 .
C17 C18 1.387(18) .
C18 H18 0.9300 .
C18 C19 1.347(18) .
C19 H19 0.9300 .
C19 C20 1.367(15) .
C20 H20 0.9300 .
C21 H21 0.9300 .
C21 C22 1.366(17) .
C22 H22 0.9300 .
C22 C23 1.342(18) .
C23 H23 0.9300 .
C23 C24 1.395(19) .
C24 H24 0.9300 .
C24 C25 1.294(16) .
C25 C26 1.528(18) .
C26 C27 1.394(16) .
C27 H27 0.9300 .
C27 C28 1.397(19) .
C28 H28 0.9300 .
C28 C29 1.39(2) .
C29 H29 0.9300 .
C29 C30 1.381(17) .
C30 H30 0.9300 .
K1 O2W 2.893(11) .
K1 O3W 3.088(18) .
K2 K2 2.828(14) 2_655
K2 O11W 2.80(2) .

loop_
_smtbx_masks_void_nr
_smtbx_masks_void_average_x
_smtbx_masks_void_average_y
_smtbx_masks_void_average_z
_smtbx_masks_void_volume
_smtbx_masks_void_count_electrons
_smtbx_masks_void_content
1 0.000 0.000 -0.845 1073.9 521.0 13[H2O]
2 0.500 0.500 0.560 1073.9 521.0 13[H2O]
